data_7121865
loop_
_publ_author_name
'Du, Pei-Yao'
'Lustig, William P.'
'Teat, Simon J.'
'Gu, Wen'
'Liu, Xin'
'Li, Jing'

_publ_section_title
;
 A robust two-dimensional zirconium-based luminescent coordination polymer
 built on a V-shaped dicarboxylate ligand for vapor phase sensing of
 volatile organic compounds.
;
_journal_issue 58
_journal_name_full 'Chemical communications (Cambridge, England)'
_journal_page_first 8088
_journal_page_last 8091
_journal_paper_doi 10.1039/c8cc03496f
_journal_volume 54
_journal_year 2018
_chemical_formula_sum 'C57.18 H44.44 O40 S4 Zr6'
_chemical_formula_weight 2047.15
_chemical_name_common Zr6(sdba)4(\m3-O)4(\m3-OH)4(HCOO)4(H2O)4
_chemical_name_systematic LMOF-601
_space_group_crystal_system tetragonal
_space_group_IT_number 139
_space_group_name_Hall '-I 4 2'
_space_group_name_H-M_alt 'I 4/m m m'
_symmetry_space_group_name_Hall '-I 4 2'
_symmetry_space_group_name_H-M 'I 4/m m m'
_atom_sites_solution_hydrogens geom
_atom_sites_solution_primary 'Dual space'
_atom_sites_solution_secondary difmap
_audit_creation_method SHELXL-2014/7
_audit_update_record
;
2018-04-23 deposited with the CCDC.
2018-06-22 downloaded from the CCDC.
;
_cell_angle_alpha 90
_cell_angle_beta 90
_cell_angle_gamma 90
_cell_formula_units_Z 4
_cell_length_a 23.3559(6)
_cell_length_b 23.3559(6)
_cell_length_c 26.7429(8)
_cell_measurement_reflns_used 9989
_cell_measurement_temperature 100(2)
_cell_measurement_theta_max 24.0462
_cell_measurement_theta_min 2.5247
_cell_volume 14588.2(7)
_computing_cell_refinement 'Bruker SAINT v8.38a'
_computing_data_collection 'Bruker APEX 3'
_computing_data_reduction 'Bruker SAINT v8.38a'
_computing_molecular_graphics 'Bruker SHELXTL'
_computing_publication_material 'Bruker SHELXTL & local programs'
_computing_structure_refinement 'SHELXL-2014/7 (Sheldrick, 2014)'
_computing_structure_solution 'Bruker SHELXTL 2014/5'
_diffrn_ambient_temperature 100(2)
_diffrn_detector_area_resol_mean 7.39
_diffrn_measured_fraction_theta_full 0.998
_diffrn_measured_fraction_theta_max 0.998
_diffrn_measurement_device_type 'Bruker D8 with PHOTONII detector'
_diffrn_measurement_method '\w/\q shutterless scans'
_diffrn_radiation_type synchrotron
_diffrn_radiation_wavelength 0.7749
_diffrn_reflns_av_R_equivalents 0.0722
_diffrn_reflns_av_unetI/netI 0.0228
_diffrn_reflns_Laue_measured_fraction_full 0.998
_diffrn_reflns_Laue_measured_fraction_max 0.998
_diffrn_reflns_limit_h_max 24
_diffrn_reflns_limit_h_min -23
_diffrn_reflns_limit_k_max 24
_diffrn_reflns_limit_k_min -24
_diffrn_reflns_limit_l_max 28
_diffrn_reflns_limit_l_min -28
_diffrn_reflns_number 46149
_diffrn_reflns_point_group_measured_fraction_full 0.998
_diffrn_reflns_point_group_measured_fraction_max 0.998
_diffrn_reflns_theta_full 24.065
_diffrn_reflns_theta_max 24.065
_diffrn_reflns_theta_min 2.137
_diffrn_source 'Advanced Light Source station 11.3.1'
_exptl_absorpt_coefficient_mu 0.647
_exptl_absorpt_correction_T_max 0.997
_exptl_absorpt_correction_T_min 0.859
_exptl_absorpt_correction_type multi-scan
_exptl_absorpt_process_details 'SADABS 2016/2 Bruker AXS Madison WI USA'
_exptl_crystal_colour colourless
_exptl_crystal_density_diffrn 0.932
_exptl_crystal_description plate
_exptl_crystal_F_000 4046
_exptl_crystal_preparation Luminescent
_exptl_crystal_recrystallization_method 'solvothermal synthesis'
_exptl_crystal_size_max 0.050
_exptl_crystal_size_mid 0.050
_exptl_crystal_size_min 0.005
_refine_diff_density_max 0.571
_refine_diff_density_min -0.478
_refine_diff_density_rms 0.067
_refine_ls_extinction_method none
_refine_ls_goodness_of_fit_ref 1.127
_refine_ls_hydrogen_treatment mixed
_refine_ls_matrix_type full
_refine_ls_number_parameters 155
_refine_ls_number_reflns 2531
_refine_ls_number_restraints 29
_refine_ls_restrained_S_all 1.124
_refine_ls_R_factor_all 0.0490
_refine_ls_R_factor_gt 0.0365
_refine_ls_shift/su_max 0.001
_refine_ls_shift/su_mean 0.000
_refine_ls_structure_factor_coef Fsqd
_refine_ls_weighting_details 'w=1/[\s^2^(Fo^2^)+(0.0579P)^2^+46.7188P] where P=(Fo^2^+2Fc^2^)/3'
_refine_ls_weighting_scheme calc
_refine_ls_wR_factor_gt 0.1069
_refine_ls_wR_factor_ref 0.1149
_reflns_Friedel_coverage 0.000
_reflns_number_gt 2093
_reflns_number_total 2531
_reflns_threshold_expression 'I > 2\s(I)'
_cod_data_source_file c8cc03496f2.cif
_cod_data_source_block pd1-14b_a_sq
_cod_depositor_comments 'Adding full bibliography for 7121865.cif.'
_cod_original_cell_volume 14588.2(9)
_cod_database_code 7121865
_shelx_shelxl_version_number 2014/7
_shelx_space_group_comment
;
The symmetry employed for this shelxl refinement is uniquely defined
by the following loop, which should always be used as a source of
symmetry information in preference to the above space-group names.
They are only intended as comments.
;
_shelx_estimated_absorpt_t_min 0.968
_shelx_estimated_absorpt_t_max 0.997

loop_
_space_group_symop_operation_xyz
'x, y, z'
'-x, -y, z'
'-y, x, z'
'y, -x, z'
'-x, y, -z'
'x, -y, -z'
'y, x, -z'
'-y, -x, -z'
'x+1/2, y+1/2, z+1/2'
'-x+1/2, -y+1/2, z+1/2'
'-y+1/2, x+1/2, z+1/2'
'y+1/2, -x+1/2, z+1/2'
'-x+1/2, y+1/2, -z+1/2'
'x+1/2, -y+1/2, -z+1/2'
'y+1/2, x+1/2, -z+1/2'
'-y+1/2, -x+1/2, -z+1/2'
'-x, -y, -z'
'x, y, -z'
'y, -x, -z'
'-y, x, -z'
'x, -y, z'
'-x, y, z'
'-y, -x, z'
'y, x, z'
'-x+1/2, -y+1/2, -z+1/2'
'x+1/2, y+1/2, -z+1/2'
'y+1/2, -x+1/2, -z+1/2'
'-y+1/2, x+1/2, -z+1/2'
'x+1/2, -y+1/2, z+1/2'
'-x+1/2, y+1/2, z+1/2'
'-y+1/2, -x+1/2, z+1/2'
'y+1/2, x+1/2, z+1/2'

loop_
_atom_site_label
_atom_site_type_symbol
_atom_site_fract_x
_atom_site_fract_y
_atom_site_fract_z
_atom_site_U_iso_or_equiv
_atom_site_adp_type
_atom_site_occupancy
_atom_site_site_symmetry_order
_atom_site_calc_flag
_atom_site_refinement_flags_posn
_atom_site_refinement_flags_adp
_atom_site_refinement_flags_occupancy
_atom_site_disorder_assembly
_atom_site_disorder_group
Zr1 Zr 0.10455(4) 0.5000 0.5000 0.0333(3) Uani 1 4 d DS T P . .
Zr2 Zr 0.0000 0.57533(3) 0.43367(2) 0.0393(2) Uani 1 2 d DS T P A .
O1 O 0.0629(9) 0.5892(10) 0.5000 0.034(3) Uani 0.43(3) 2 d DS TU P A 1
H1 H 0.085(3) 0.618(2) 0.5000 0.041 Uiso 0.43(3) 2 d DS U P A 1
O1' O 0.0424(7) 0.5670(8) 0.5000 0.034(3) Uani 0.57(3) 2 d S TU P A 2
O2 O 0.0516(2) 0.5000 0.4347(2) 0.0628(15) Uani 1 2 d S T P A .
O3 O 0.0000 0.6686(2) 0.43504(19) 0.0702(15) Uani 1 2 d S T P . .
O4 O 0.15329(13) 0.44360(13) 0.54959(10) 0.0422(8) Uani 1 1 d . . . . .
O5 O 0.08688(15) 0.39536(14) 0.59429(12) 0.0560(9) Uani 1 1 d . . . . .
C1 C 0.1378(2) 0.4109(2) 0.58471(19) 0.0512(13) Uani 1 1 d . . . . .
C2 C 0.1846(2) 0.3896(2) 0.61835(18) 0.0501(13) Uani 1 1 d . . . . .
C3 C 0.2378(2) 0.4160(2) 0.6166(2) 0.0615(15) Uani 1 1 d . . . . .
H3A H 0.2445 0.4467 0.5940 0.074 Uiso 1 1 calc R U . . .
C4 C 0.2812(2) 0.3972(2) 0.64793(19) 0.0571(14) Uani 1 1 d . . . . .
H4A H 0.3180 0.4146 0.6472 0.068 Uiso 1 1 calc R U . . .
C5 C 0.2693(2) 0.3521(2) 0.68052(17) 0.0475(12) Uani 1 1 d . . . . .
C6 C 0.2183(2) 0.3266(2) 0.68265(17) 0.0519(13) Uani 1 1 d . . . . .
H6A H 0.2120 0.2963 0.7057 0.062 Uiso 1 1 calc R U . . .
C7 C 0.1739(2) 0.3444(2) 0.65110(17) 0.0544(14) Uani 1 1 d . . . . .
H7A H 0.1375 0.3262 0.6520 0.065 Uiso 1 1 calc R U . . .
S1 S 0.32626(6) 0.32626(6) 0.71833(6) 0.0501(5) Uani 1 2 d S T P . .
O6 O 0.30220(16) 0.30220(16) 0.76295(15) 0.0544(13) Uani 1 2 d S T P . .
O7 O 0.36961(17) 0.36961(17) 0.72281(17) 0.0626(14) Uani 1 2 d S T P . .
O8 O 0.0000 0.5515(10) 0.3525(7) 0.053(4) Uani 0.59(3) 2 d S TU P A 1
C8 C 0.0000 0.5000 0.3319(7) 0.069(6) Uani 0.59(3) 4 d S TU P A 1
H8A H 0.0000 0.5000 0.2964 0.083 Uiso 0.59(3) 4 calc R U P A 1
O8' O 0.0000 0.5769(14) 0.3535(12) 0.072(7) Uani 0.41(3) 2 d S TU P A 2

loop_
_atom_site_aniso_label
_atom_site_aniso_U_11
_atom_site_aniso_U_22
_atom_site_aniso_U_33
_atom_site_aniso_U_23
_atom_site_aniso_U_13
_atom_site_aniso_U_12
Zr1 0.0472(5) 0.0324(5) 0.0201(4) 0.000 0.000 0.000
Zr2 0.0488(4) 0.0406(4) 0.0285(4) 0.0092(3) 0.000 0.000
O1 0.028(8) 0.041(9) 0.034(5) 0.000 0.000 -0.011(6)
O1' 0.034(8) 0.042(8) 0.027(4) 0.000 0.000 0.004(5)
O2 0.045(3) 0.039(3) 0.105(4) 0.000 -0.015(3) 0.000
O3 0.083(4) 0.047(3) 0.080(4) 0.020(3) 0.000 0.000
O4 0.0525(19) 0.0472(18) 0.0269(16) 0.0105(15) 0.0019(14) 0.0045(16)
O5 0.054(2) 0.064(2) 0.051(2) 0.0287(17) 0.0062(17) 0.0087(19)
C1 0.062(4) 0.047(3) 0.045(3) 0.005(3) -0.003(3) 0.017(3)
C2 0.054(3) 0.048(3) 0.049(3) 0.012(2) 0.001(2) 0.015(3)
C3 0.064(4) 0.052(3) 0.069(4) 0.023(3) -0.006(3) 0.009(3)
C4 0.051(3) 0.057(3) 0.063(3) 0.018(3) -0.006(3) 0.000(3)
C5 0.050(3) 0.050(3) 0.042(3) 0.003(2) 0.005(2) 0.021(3)
C6 0.058(3) 0.058(3) 0.040(3) 0.020(2) 0.008(2) 0.015(3)
C7 0.062(3) 0.057(3) 0.044(3) 0.025(3) 0.015(3) 0.015(3)
S1 0.0569(8) 0.0569(8) 0.0366(10) 0.0014(6) 0.0014(6) 0.0221(10)
O6 0.069(2) 0.069(2) 0.025(2) 0.0067(17) 0.0067(17) 0.028(3)
O7 0.066(2) 0.066(2) 0.055(3) -0.0019(19) -0.0019(19) 0.012(3)
O8 0.051(5) 0.090(12) 0.016(5) 0.004(6) 0.000 0.000
C8 0.067(8) 0.111(14) 0.029(7) 0.000 0.000 0.000
O8' 0.057(8) 0.122(19) 0.037(8) -0.002(12) 0.000 0.000

loop_
_atom_type_symbol
_atom_type_description
_atom_type_scat_dispersion_real
_atom_type_scat_dispersion_imag
_atom_type_scat_source
C C 0.0040 0.0020 'XDISP Program in WinGX S.Brennan & P.L.Cowan Rev.Sci.Instrum.63,850 1992'
H H 0.0000 0.0000 'XDISP Program in WinGX S.Brennan & P.L.Cowan Rev.Sci.Instrum.63,850 1992'
O O 0.0132 0.0074 'XDISP Program in WinGX S.Brennan & P.L.Cowan Rev.Sci.Instrum.63,850 1992'
S S 0.1431 0.1480 'XDISP Program in WinGX S.Brennan & P.L.Cowan Rev.Sci.Instrum.63,850 1992'
Zr Zr -1.7860 0.6594 'XDISP Program in WinGX S.Brennan & P.L.Cowan Rev.Sci.Instrum.63,850 1992'

loop_
_geom_angle_atom_site_label_1
_geom_angle_atom_site_label_2
_geom_angle_atom_site_label_3
_geom_angle
_geom_angle_site_symmetry_1
_geom_angle_site_symmetry_3
O1' Zr1 O1' 94.3(12) 21_565 .
O1' Zr1 O2 66.9(3) 21_565 18_556
O1' Zr1 O2 66.9(3) . 18_556
O1' Zr1 O2 66.9(3) 21_565 .
O1' Zr1 O2 66.9(3) . .
O2 Zr1 O2 109.4(3) 18_556 .
O1' Zr1 O4 142.65(8) 21_565 21_565
O1' Zr1 O4 85.0(5) . 21_565
O2 Zr1 O4 78.81(14) 18_556 21_565
O2 Zr1 O4 142.67(8) . 21_565
O1' Zr1 O4 85.0(5) 21_565 18_556
O1' Zr1 O4 142.65(8) . 18_556
O2 Zr1 O4 142.67(8) 18_556 18_556
O2 Zr1 O4 78.81(14) . 18_556
O4 Zr1 O4 117.32(16) 21_565 18_556
O1' Zr1 O4 142.65(8) 21_565 6_566
O1' Zr1 O4 85.0(5) . 6_566
O2 Zr1 O4 142.67(8) 18_556 6_566
O2 Zr1 O4 78.81(14) . 6_566
O4 Zr1 O4 74.60(15) 21_565 6_566
O4 Zr1 O4 74.01(16) 18_556 6_566
O1' Zr1 O4 85.0(5) 21_565 .
O1' Zr1 O4 142.66(8) . .
O2 Zr1 O4 78.81(14) 18_556 .
O2 Zr1 O4 142.67(8) . .
O4 Zr1 O4 74.01(16) 21_565 .
O4 Zr1 O4 74.60(15) 18_556 .
O4 Zr1 O4 117.31(16) 6_566 .
O2 Zr1 O1 75.8(3) 18_556 .
O2 Zr1 O1 75.8(3) . .
O4 Zr1 O1 71.0(5) 21_565 .
O4 Zr1 O1 140.0(2) 18_556 .
O4 Zr1 O1 71.0(5) 6_566 .
O4 Zr1 O1 140.0(2) . .
O2 Zr1 O1 75.8(3) 18_556 21_565
O2 Zr1 O1 75.8(3) . 21_565
O4 Zr1 O1 140.0(2) 21_565 21_565
O4 Zr1 O1 71.0(5) 18_556 21_565
O4 Zr1 O1 140.0(2) 6_566 21_565
O4 Zr1 O1 71.0(5) . 21_565
O1 Zr1 O1 129.9(12) . 21_565
O1' Zr1 Zr2 83.9(5) 21_565 .
O1' Zr1 Zr2 32.37(19) . .
O2 Zr1 Zr2 90.60(13) 18_556 .
O2 Zr1 Zr2 35.08(7) . .
O4 Zr1 Zr2 111.60(8) 21_565 .
O4 Zr1 Zr2 111.04(8) 18_556 .
O4 Zr1 Zr2 75.69(8) 6_566 .
O4 Zr1 Zr2 167.00(8) . .
O1 Zr1 Zr2 41.2(4) . .
O1 Zr1 Zr2 99.2(5) 21_565 .
O1' Zr1 Zr2 83.9(5) 21_565 18_556
O1' Zr1 Zr2 32.37(19) . 18_556
O2 Zr1 Zr2 35.09(7) 18_556 18_556
O2 Zr1 Zr2 90.60(13) . 18_556
O4 Zr1 Zr2 75.69(8) 21_565 18_556
O4 Zr1 Zr2 167.00(8) 18_556 18_556
O4 Zr1 Zr2 111.60(8) 6_566 18_556
O4 Zr1 Zr2 111.04(8) . 18_556
O1 Zr1 Zr2 41.2(4) . 18_556
O1 Zr1 Zr2 99.2(5) 21_565 18_556
Zr2 Zr1 Zr2 61.03(2) . 18_556
O1' Zr2 O1' 58.0(9) 5_556 .
O1' Zr2 O2 100.6(6) 5_556 .
O1' Zr2 O2 68.7(4) . .
O1' Zr2 O2 68.7(4) 5_556 2_565
O1' Zr2 O2 100.6(6) . 2_565
O2 Zr2 O2 68.8(2) . 2_565
O1' Zr2 O8' 150.6(4) 5_556 .
O1' Zr2 O8' 150.5(4) . .
O2 Zr2 O8' 91.5(7) . .
O2 Zr2 O8' 91.5(7) 2_565 .
O1' Zr2 O3 94.6(5) 5_556 .
O1' Zr2 O3 94.6(5) . .
O2 Zr2 O3 145.56(11) . .
O2 Zr2 O3 145.56(11) 2_565 .
O8' Zr2 O3 90.0(9) . .
O2 Zr2 O8 78.9(5) . .
O2 Zr2 O8 78.9(5) 2_565 .
O3 Zr2 O8 105.3(6) . .
O1' Zr2 O5 83.2(5) 5_556 17_566
O1' Zr2 O5 138.5(3) . 17_566
O2 Zr2 O5 139.33(15) . 17_566
O2 Zr2 O5 75.39(15) 2_565 17_566
O8' Zr2 O5 70.4(3) . 17_566
O3 Zr2 O5 72.77(10) . 17_566
O8 Zr2 O5 75.9(2) . 17_566
O1' Zr2 O5 138.5(3) 5_556 6_566
O1' Zr2 O5 83.2(5) . 6_566
O2 Zr2 O5 75.39(15) . 6_566
O2 Zr2 O5 139.33(15) 2_565 6_566
O8' Zr2 O5 70.4(3) . 6_566
O3 Zr2 O5 72.77(10) . 6_566
O8 Zr2 O5 75.9(2) . 6_566
O5 Zr2 O5 126.90(16) 17_566 6_566
O2 Zr2 O1 75.4(5) . .
O2 Zr2 O1 117.5(6) 2_565 .
O3 Zr2 O1 81.3(5) . .
O8 Zr2 O1 140.7(4) . .
O5 Zr2 O1 140.7(4) 17_566 .
O5 Zr2 O1 69.2(5) 6_566 .
O2 Zr2 O1 117.5(6) . 5_556
O2 Zr2 O1 75.4(5) 2_565 5_556
O3 Zr2 O1 81.3(5) . 5_556
O8 Zr2 O1 140.7(4) . 5_556
O5 Zr2 O1 69.2(5) 17_566 5_556
O5 Zr2 O1 140.7(4) 6_566 5_556
O1 Zr2 O1 78.3(7) . 5_556
O1' Zr2 Zr1 81.4(6) 5_556 .
O1' Zr2 Zr1 34.1(3) . .
O2 Zr2 Zr1 35.24(13) . .
O2 Zr2 Zr1 88.46(13) 2_565 .
O8' Zr2 Zr1 121.1(5) . .
O3 Zr2 Zr1 119.67(8) . .
O8 Zr2 Zr1 111.5(4) . .
O5 Zr2 Zr1 160.85(8) 17_566 .
O5 Zr2 Zr1 72.19(8) 6_566 .
O1 Zr2 Zr1 40.6(5) . .
O1 Zr2 Zr1 97.1(5) 5_556 .
Zr1 O1 Zr2 98.1(7) . .
Zr1 O1 Zr2 98.1(7) . 18_556
Zr2 O1 Zr2 99.4(9) . 18_556
Zr1 O1 H1 117(5) . .
Zr2 O1 H1 120(3) . .
Zr2 O1 H1 120(3) 18_556 .
Zr2 O1' Zr2 120.8(7) . 18_556
Zr2 O1' Zr1 113.5(4) . .
Zr2 O1' Zr1 113.5(4) 18_556 .
Zr2 O2 Zr2 111.2(2) . 2_565
Zr2 O2 Zr1 109.67(17) . .
Zr2 O2 Zr1 109.67(17) 2_565 .
C1 O4 Zr1 131.7(3) . .
C1 O5 Zr2 133.2(3) . 17_566
O4 C1 O5 126.3(4) . .
O4 C1 C2 115.9(5) . .
O5 C1 C2 117.8(4) . .
C3 C2 C7 121.2(5) . .
C3 C2 C1 119.0(4) . .
C7 C2 C1 119.8(5) . .
C4 C3 C2 119.6(5) . .
C4 C3 H3A 120.2 . .
C2 C3 H3A 120.2 . .
C3 C4 C5 118.0(5) . .
C3 C4 H4A 121.0 . .
C5 C4 H4A 121.0 . .
C6 C5 C4 122.9(4) . .
C6 C5 S1 119.5(4) . .
C4 C5 S1 117.5(4) . .
C5 C6 C7 120.2(4) . .
C5 C6 H6A 119.9 . .
C7 C6 H6A 119.9 . .
C2 C7 C6 118.1(5) . .
C2 C7 H7A 121.0 . .
C6 C7 H7A 121.0 . .
O6 S1 O7 118.9(3) . .
O6 S1 C5 108.3(2) . 24
O7 S1 C5 109.6(2) . 24
O6 S1 C5 108.3(2) . .
O7 S1 C5 109.6(2) . .
C5 S1 C5 100.7(3) 24 .
C8 O8 Zr2 128.9(15) . .
O8 C8 O8 131(2) . 2_565
O8 C8 H8A 114.6 . .
O8 C8 H8A 114.6 2_565 .

loop_
_geom_bond_atom_site_label_1
_geom_bond_atom_site_label_2
_geom_bond_distance
_geom_bond_site_symmetry_2
Zr1 O1' 2.135(11) 21_565
Zr1 O1' 2.135(11) .
Zr1 O2 2.141(5) 18_556
Zr1 O2 2.141(5) .
Zr1 O4 2.189(3) 21_565
Zr1 O4 2.189(3) 18_556
Zr1 O4 2.189(3) 6_566
Zr1 O4 2.189(3) .
Zr1 O1 2.299(18) .
Zr1 O1 2.299(19) 21_565
Zr1 Zr2 3.4935(7) .
Zr1 Zr2 3.4935(7) 18_556
Zr2 O1' 2.041(7) 5_556
Zr2 O1' 2.041(7) .
Zr2 O2 2.132(3) .
Zr2 O2 2.133(3) 2_565
Zr2 O8' 2.14(3) .
Zr2 O3 2.179(5) .
Zr2 O8 2.241(18) .
Zr2 O5 2.268(3) 17_566
Zr2 O5 2.268(3) 6_566
Zr2 O1 2.325(15) .
Zr2 O1 2.325(15) 5_556
O1 Zr2 2.325(15) 18_556
O1 H1 0.84(2) .
O1' Zr2 2.041(7) 18_556
O2 Zr2 2.133(3) 2_565
O4 C1 1.263(6) .
O5 C1 1.270(6) .
O5 Zr2 2.268(3) 17_566
C1 C2 1.500(7) .
C2 C3 1.388(7) .
C2 C7 1.395(6) .
C3 C4 1.387(7) .
C3 H3A 0.9500 .
C4 C5 1.395(7) .
C4 H4A 0.9500 .
C5 C6 1.333(7) .
C5 S1 1.777(5) .
C6 C7 1.400(7) .
C6 H6A 0.9500 .
C7 H7A 0.9500 .
S1 O6 1.434(5) .
S1 O7 1.437(6) .
S1 C5 1.777(5) 24
O8 C8 1.32(2) .
C8 O8 1.32(2) 2_565
C8 H8A 0.9500 .
